data_7064022
loop_
_publ_author_name
'Ou, Yi-Ting'
'Tseng, Tzu-Yun'
'Ke, Yuanzhen'
'Chen, Chih-Hsien'

_publ_section_title
;
 Strong red-emission tetraphenylethene-based AIE-active \p-conjugated
 push-pull chromophores
;
_journal_name_full 'New Journal of Chemistry'
_journal_paper_doi 10.1039/D5NJ02814K
_journal_year 2025
_chemical_formula_sum 'C44 H36 N4'
_chemical_formula_weight 620.77
_space_group_crystal_system monoclinic
_space_group_IT_number 14
_space_group_name_Hall '-P 2yn'
_space_group_name_H-M_alt 'P 1 21/n 1'
_audit_creation_method SHELXL-2014/7
_audit_update_record
;
2025-06-27 deposited with the CCDC.	2025-09-22 downloaded from the CCDC.
;
_cell_angle_alpha 90
_cell_angle_beta 95.436(9)
_cell_angle_gamma 90
_cell_formula_units_Z 4
_cell_length_a 12.715(3)
_cell_length_b 9.2257(15)
_cell_length_c 31.290(5)
_cell_measurement_temperature 281(2)
_cell_volume 3654.0(12)
_computing_structure_refinement 'SHELXL-2014/7 (Sheldrick, 2014)'
_diffrn_ambient_temperature 281(2)
_diffrn_measured_fraction_theta_full 0.998
_diffrn_measured_fraction_theta_max 0.987
_diffrn_radiation_type MoK\a
_diffrn_radiation_wavelength 0.71073
_diffrn_reflns_av_R_equivalents 0.4142
_diffrn_reflns_av_unetI/netI 0.2753
_diffrn_reflns_Laue_measured_fraction_full 0.998
_diffrn_reflns_Laue_measured_fraction_max 0.987
_diffrn_reflns_limit_h_max 15
_diffrn_reflns_limit_h_min -13
_diffrn_reflns_limit_k_max 11
_diffrn_reflns_limit_k_min -9
_diffrn_reflns_limit_l_max 39
_diffrn_reflns_limit_l_min -39
_diffrn_reflns_number 36314
_diffrn_reflns_point_group_measured_fraction_full 0.998
_diffrn_reflns_point_group_measured_fraction_max 0.987
_diffrn_reflns_theta_full 25.242
_diffrn_reflns_theta_max 26.525
_diffrn_reflns_theta_min 2.954
_exptl_absorpt_coefficient_mu 0.066
_exptl_crystal_density_diffrn 1.128
_exptl_crystal_F_000 1312
_exptl_crystal_size_max 0.520
_exptl_crystal_size_mid 0.190
_exptl_crystal_size_min 0.030
_refine_diff_density_max 0.495
_refine_diff_density_min -0.342
_refine_diff_density_rms 0.073
_refine_ls_extinction_method none
_refine_ls_goodness_of_fit_ref 1.507
_refine_ls_hydrogen_treatment undef
_refine_ls_matrix_type full
_refine_ls_number_parameters 427
_refine_ls_number_reflns 7493
_refine_ls_number_restraints 1
_refine_ls_restrained_S_all 1.507
_refine_ls_R_factor_all 0.4484
_refine_ls_R_factor_gt 0.2685
_refine_ls_shift/su_max 3.668
_refine_ls_shift/su_mean 0.198
_refine_ls_structure_factor_coef Fsqd
_refine_ls_weighting_details 'w=1/[\s^2^(Fo^2^)+(0.1000P)^2^] where P=(Fo^2^+2Fc^2^)/3'
_refine_ls_weighting_scheme calc
_refine_ls_wR_factor_gt 0.3379
_refine_ls_wR_factor_ref 0.4000
_reflns_Friedel_coverage 0.000
_reflns_number_gt 2533
_reflns_number_total 7493
_reflns_threshold_expression 'I > 2\s(I)'
_cod_data_source_file d5nj02814k2.cif
_cod_data_source_block ox180901
_cod_original_cell_volume 3654.1(11)
_cod_original_sg_symbol_H-M 'P 21/n'
_cod_database_code 7064022
_shelx_shelxl_version_number 2014/7
_shelx_space_group_comment
;
The symmetry employed for this shelxl refinement is uniquely defined
by the following loop, which should always be used as a source of
symmetry information in preference to the above space-group names.
They are only intended as comments.
;
_shelx_estimated_absorpt_t_min 0.966
_shelx_estimated_absorpt_t_max 0.998

loop_
_space_group_symop_operation_xyz
'x, y, z'
'-x+1/2, y+1/2, -z+1/2'
'-x, -y, -z'
'x-1/2, -y-1/2, z-1/2'

loop_
_atom_site_label
_atom_site_type_symbol
_atom_site_fract_x
_atom_site_fract_y
_atom_site_fract_z
_atom_site_U_iso_or_equiv
_atom_site_adp_type
_atom_site_occupancy
_atom_site_site_symmetry_order
_atom_site_calc_flag
_atom_site_refinement_flags_posn
_atom_site_refinement_flags_adp
_atom_site_refinement_flags_occupancy
_atom_site_disorder_assembly
_atom_site_disorder_group
N1 N 0.0653(7) 0.9799(8) -0.1875(2) 0.118(3) Uani 1 1 d . . . . .
N2 N 0.2374(12) 0.8333(13) 0.5404(3) 0.240(7) Uani 1 1 d . . . . .
N3 N -0.2470(8) 0.3896(10) 0.2096(3) 0.135(3) Uani 1 1 d . . . . .
N4 N 0.6179(9) 0.838(2) 0.1245(3) 0.231(6) Uani 1 1 d D . . . .
C1 C 0.0775(7) 0.9419(9) -0.1518(3) 0.088(3) Uani 1 1 d . . . . .
C2 C 0.0927(7) 0.9016(9) -0.1074(3) 0.079(3) Uani 1 1 d . . . . .
C3 C 0.1101(6) 0.7538(8) -0.0965(3) 0.086(3) Uani 1 1 d . . . . .
C4 C 0.1234(6) 0.7133(8) -0.0530(2) 0.079(3) Uani 1 1 d . . . . .
C5 C 0.1178(5) 0.8192(8) -0.0204(2) 0.061(2) Uani 1 1 d . . . . .
C6 C 0.1023(6) 0.9643(8) -0.0318(2) 0.074(2) Uani 1 1 d . . . . .
C7 C 0.0874(6) 1.0083(9) -0.0757(3) 0.078(2) Uani 1 1 d . . . . .
C8 C 0.1255(6) 0.7767(7) 0.0249(2) 0.062(2) Uani 1 1 d . . . . .
C9 C 0.0769(7) 0.6476(7) 0.0368(3) 0.077(2) Uani 1 1 d . . . . .
C10 C 0.0790(6) 0.6087(7) 0.0808(2) 0.070(2) Uani 1 1 d . . . . .
C11 C 0.1268(6) 0.7013(7) 0.1132(2) 0.060(2) Uani 1 1 d . . . . .
C12 C 0.1721(5) 0.8322(7) 0.1005(2) 0.061(2) Uani 1 1 d . . . . .
C13 C 0.1716(6) 0.8694(7) 0.0567(2) 0.063(2) Uani 1 1 d . . . . .
C14 C 0.1290(6) 0.6609(6) 0.1595(2) 0.0488(18) Uani 1 1 d . . . . .
C15 C 0.2141(6) 0.6837(6) 0.1877(3) 0.0474(19) Uani 1 1 d . . . . .
C16 C 0.2139(6) 0.6853(7) 0.2343(2) 0.054(2) Uani 1 1 d . . . . .
C17 C 0.1278(6) 0.7531(7) 0.2523(3) 0.063(2) Uani 1 1 d . . . . .
C18 C 0.1301(6) 0.7642(8) 0.2977(3) 0.073(2) Uani 1 1 d . . . . .
C19 C 0.2166(7) 0.7056(7) 0.3244(3) 0.063(2) Uani 1 1 d . . . . .
C20 C 0.3006(6) 0.6369(7) 0.3063(3) 0.064(2) Uani 1 1 d . . . . .
C21 C 0.2983(6) 0.6255(7) 0.2610(2) 0.058(2) Uani 1 1 d . . . . .
C22 C 0.2187(8) 0.7246(7) 0.3721(3) 0.072(2) Uani 1 1 d . . . . .
C23 C 0.1232(9) 0.7281(10) 0.3911(3) 0.109(3) Uani 1 1 d . . . . .
C24 C 0.1270(10) 0.7524(12) 0.4356(4) 0.130(4) Uani 1 1 d . . . . .
C25 C 0.2270(14) 0.7773(10) 0.4590(4) 0.117(4) Uani 1 1 d . . . . .
C26 C 0.3225(11) 0.7724(9) 0.4401(4) 0.111(4) Uani 1 1 d . . . . .
C27 C 0.3178(8) 0.7462(8) 0.3956(3) 0.090(3) Uani 1 1 d . . . . .
C28 C 0.2301(12) 0.8057(13) 0.5049(5) 0.175(6) Uani 1 1 d . . . . .
C29 C 0.0320(7) 0.5916(7) 0.1717(2) 0.059(2) Uani 1 1 d . . . . .
C30 C -0.0684(7) 0.6410(8) 0.1567(2) 0.069(2) Uani 1 1 d . . . . .
C31 C -0.1632(7) 0.5780(8) 0.1690(3) 0.077(2) Uani 1 1 d . . . . .
C32 C -0.1511(8) 0.4546(9) 0.1971(2) 0.078(3) Uani 1 1 d . . . . .
C33 C -0.0508(8) 0.4009(8) 0.2106(2) 0.076(2) Uani 1 1 d . . . . .
C34 C 0.0400(6) 0.4663(7) 0.1985(2) 0.061(2) Uani 1 1 d . . . . .
C35 C -0.3504(12) 0.428(2) 0.1891(7) 0.305(11) Uani 1 1 d . . . . .
C36 C -0.2408(9) 0.2841(14) 0.2417(4) 0.168(5) Uani 1 1 d . . . . .
C37 C 0.3160(7) 0.7159(8) 0.1721(2) 0.062(2) Uani 1 1 d . . . . .
C38 C 0.3594(7) 0.6328(8) 0.1397(3) 0.079(2) Uani 1 1 d . . . . .
C39 C 0.4558(9) 0.6636(13) 0.1237(3) 0.111(3) Uani 1 1 d . . . . .
C40 C 0.5106(9) 0.7879(14) 0.1402(4) 0.112(3) Uani 1 1 d . . . . .
C41 C 0.4743(8) 0.8732(10) 0.1734(3) 0.092(3) Uani 1 1 d . . . . .
C42 C 0.3790(7) 0.8345(8) 0.1892(2) 0.070(2) Uani 1 1 d . . . . .
C43 C 0.595(2) 0.847(3) 0.0795(9) 0.509(18) Uani 1 1 d D . . . .
C44 C 0.661(2) 0.978(3) 0.1306(12) 0.509(18) Uani 1 1 d D . . . .

loop_
_atom_site_aniso_label
_atom_site_aniso_U_11
_atom_site_aniso_U_22
_atom_site_aniso_U_33
_atom_site_aniso_U_23
_atom_site_aniso_U_13
_atom_site_aniso_U_12
N1 0.161(8) 0.125(6) 0.068(6) 0.015(5) 0.000(6) -0.031(5)
N2 0.40(2) 0.226(12) 0.095(9) -0.052(9) 0.018(11) 0.032(11)
N3 0.101(8) 0.167(8) 0.138(8) 0.044(6) 0.008(7) -0.039(7)
N4 0.132(10) 0.45(2) 0.116(9) 0.055(11) 0.037(8) 0.083(11)
C1 0.108(9) 0.080(6) 0.073(7) -0.004(5) -0.008(6) -0.015(5)
C2 0.112(8) 0.082(6) 0.042(5) 0.011(5) -0.001(5) -0.006(5)
C3 0.101(7) 0.079(6) 0.078(7) 0.016(5) 0.012(5) -0.006(5)
C4 0.124(8) 0.073(5) 0.040(5) -0.003(4) 0.005(5) -0.003(5)
C5 0.077(6) 0.061(5) 0.044(5) 0.006(4) -0.002(4) -0.006(4)
C6 0.094(7) 0.073(5) 0.054(5) 0.023(4) 0.005(5) -0.010(4)
C7 0.098(7) 0.082(6) 0.057(6) 0.001(5) 0.016(5) -0.016(5)
C8 0.075(6) 0.056(5) 0.054(5) 0.006(4) 0.001(4) -0.013(4)
C9 0.105(7) 0.058(5) 0.068(6) 0.006(4) 0.010(5) -0.019(4)
C10 0.100(7) 0.068(5) 0.040(5) -0.001(4) -0.007(5) -0.017(4)
C11 0.073(6) 0.054(5) 0.053(5) 0.002(4) 0.005(4) -0.010(4)
C12 0.072(6) 0.053(4) 0.058(5) 0.008(4) 0.007(4) -0.013(4)
C13 0.081(6) 0.058(5) 0.047(5) 0.002(4) 0.001(4) -0.011(4)
C14 0.049(5) 0.048(4) 0.048(5) 0.006(3) -0.002(4) -0.002(4)
C15 0.029(5) 0.051(4) 0.063(6) 0.005(4) 0.011(4) -0.006(4)
C16 0.065(6) 0.053(4) 0.044(5) -0.005(4) 0.007(5) -0.004(4)
C17 0.058(6) 0.062(5) 0.070(6) -0.005(4) 0.001(5) -0.010(4)
C18 0.076(7) 0.079(5) 0.061(6) -0.006(4) -0.001(5) -0.010(5)
C19 0.066(6) 0.060(5) 0.060(6) 0.008(4) -0.012(5) -0.015(4)
C20 0.063(6) 0.062(5) 0.071(6) -0.003(4) 0.027(5) -0.004(4)
C21 0.060(6) 0.056(4) 0.058(5) 0.013(4) -0.001(5) -0.005(4)
C22 0.108(8) 0.057(4) 0.049(6) 0.007(4) 0.003(6) 0.002(5)
C23 0.131(10) 0.128(8) 0.075(8) -0.007(6) 0.044(7) -0.002(7)
C24 0.151(12) 0.162(10) 0.079(9) -0.012(7) 0.021(9) 0.002(9)
C25 0.204(16) 0.086(7) 0.058(9) -0.011(6) 0.003(10) 0.012(8)
C26 0.189(13) 0.075(6) 0.065(8) 0.006(5) -0.007(8) 0.001(7)
C27 0.138(9) 0.060(5) 0.062(7) 0.004(4) -0.036(6) 0.001(5)
C28 0.290(18) 0.152(10) 0.083(10) -0.029(8) 0.013(11) 0.067(10)
C29 0.068(7) 0.056(4) 0.052(5) 0.008(4) 0.006(5) -0.013(5)
C30 0.061(6) 0.071(5) 0.074(6) -0.002(4) 0.001(5) -0.004(5)
C31 0.072(7) 0.072(5) 0.090(6) -0.001(5) 0.016(5) -0.014(5)
C32 0.088(8) 0.082(6) 0.066(6) -0.003(5) 0.020(6) -0.030(6)
C33 0.068(7) 0.083(6) 0.073(6) -0.003(4) -0.009(6) 0.001(6)
C34 0.084(7) 0.055(4) 0.046(5) 0.006(4) 0.012(4) -0.016(4)
C35 0.088(11) 0.41(3) 0.41(2) 0.24(2) -0.020(14) -0.052(13)
C36 0.136(11) 0.194(11) 0.174(12) 0.099(10) 0.024(9) -0.057(9)
C37 0.079(7) 0.059(5) 0.044(5) -0.005(4) -0.002(5) 0.011(5)
C38 0.083(7) 0.096(6) 0.057(6) 0.005(5) 0.001(5) 0.009(5)
C39 0.069(8) 0.168(10) 0.097(8) -0.001(7) 0.014(6) -0.009(7)
C40 0.074(8) 0.175(11) 0.087(8) 0.019(8) 0.012(7) -0.027(8)
C41 0.082(8) 0.114(7) 0.081(7) 0.012(6) 0.014(6) 0.003(6)
C42 0.063(6) 0.085(6) 0.059(5) 0.017(4) -0.005(5) -0.013(5)
C43 0.35(3) 0.41(2) 0.79(5) -0.20(3) 0.20(3) -0.23(2)
C44 0.35(3) 0.41(2) 0.79(5) -0.20(3) 0.20(3) -0.23(2)

loop_
_atom_type_symbol
_atom_type_description
_atom_type_scat_dispersion_real
_atom_type_scat_dispersion_imag
_atom_type_scat_source
C C 0.0033 0.0016 'International Tables Vol C Tables 4.2.6.8 and 6.1.1.4'
H H 0.0000 0.0000 'International Tables Vol C Tables 4.2.6.8 and 6.1.1.4'
N N 0.0061 0.0033 'International Tables Vol C Tables 4.2.6.8 and 6.1.1.4'

loop_
_geom_angle_atom_site_label_1
_geom_angle_atom_site_label_2
_geom_angle_atom_site_label_3
_geom_angle
_geom_angle_site_symmetry_1
_geom_angle_site_symmetry_3
_geom_angle_publ_flag
C32 N3 C36 119.5(9) . . ?
C32 N3 C35 122.0(10) . . ?
C36 N3 C35 118.4(10) . . ?
C44 N4 C40 124.8(18) . . ?
N1 C1 C2 177.5(9) . . ?
C7 C2 C3 121.4(7) . . ?
C7 C2 C1 119.4(8) . . ?
C3 C2 C1 119.1(7) . . ?
C4 C3 C2 119.4(7) . . ?
C3 C4 C5 120.2(7) . . ?
C6 C5 C4 119.6(7) . . ?
C6 C5 C8 119.9(6) . . ?
C4 C5 C8 120.5(7) . . ?
C5 C6 C7 121.4(7) . . ?
C2 C7 C6 118.0(7) . . ?
C13 C8 C9 119.7(7) . . ?
C13 C8 C5 120.6(6) . . ?
C9 C8 C5 119.4(7) . . ?
C8 C9 C10 120.1(7) . . ?
C9 C10 C11 120.5(6) . . ?
C12 C11 C10 118.3(6) . . ?
C12 C11 C14 121.0(6) . . ?
C10 C11 C14 120.7(6) . . ?
C13 C12 C11 121.0(6) . . ?
C8 C13 C12 120.3(6) . . ?
C15 C14 C11 122.5(7) . . ?
C15 C14 C29 122.6(7) . . ?
C11 C14 C29 114.9(6) . . ?
C14 C15 C37 119.7(7) . . ?
C14 C15 C16 125.4(7) . . ?
C37 C15 C16 114.8(7) . . ?
C21 C16 C17 120.6(6) . . ?
C21 C16 C15 120.9(7) . . ?
C17 C16 C15 118.4(7) . . ?
C18 C17 C16 118.9(7) . . ?
C19 C18 C17 120.0(7) . . ?
C18 C19 C20 120.6(7) . . ?
C18 C19 C22 118.6(8) . . ?
C20 C19 C22 120.7(8) . . ?
C21 C20 C19 119.4(7) . . ?
C16 C21 C20 120.3(7) . . ?
C23 C22 C27 122.7(8) . . ?
C23 C22 C19 119.4(9) . . ?
C27 C22 C19 117.9(9) . . ?
C24 C23 C22 118.3(10) . . ?
C23 C24 C25 118.7(11) . . ?
C26 C25 C24 123.0(11) . . ?
C26 C25 C28 118.6(14) . . ?
C24 C25 C28 118.4(14) . . ?
C27 C26 C25 117.7(11) . . ?
C26 C27 C22 119.6(9) . . ?
N2 C28 C25 175.9(18) . . ?
C30 C29 C34 118.3(7) . . ?
C30 C29 C14 122.3(6) . . ?
C34 C29 C14 119.4(7) . . ?
C29 C30 C31 123.2(7) . . ?
C30 C31 C32 116.4(8) . . ?
C33 C32 N3 122.7(9) . . ?
C33 C32 C31 120.5(8) . . ?
N3 C32 C31 116.8(9) . . ?
C34 C33 C32 121.6(8) . . ?
C33 C34 C29 119.9(7) . . ?
C38 C37 C42 116.0(8) . . ?
C38 C37 C15 123.1(7) . . ?
C42 C37 C15 121.0(7) . . ?
C39 C38 C37 123.9(8) . . ?
C40 C39 C38 117.0(9) . . ?
C39 C40 C41 122.3(9) . . ?
C39 C40 N4 122.7(12) . . ?
C41 C40 N4 114.9(12) . . ?
C42 C41 C40 118.2(9) . . ?
C41 C42 C37 122.5(8) . . ?

loop_
_geom_bond_atom_site_label_1
_geom_bond_atom_site_label_2
_geom_bond_distance
_geom_bond_site_symmetry_2
_geom_bond_publ_flag
N1 C1 1.166(9) . ?
N2 C28 1.136(12) . ?
N3 C32 1.446(10) . ?
N3 C36 1.395(11) . ?
N3 C35 1.452(15) . ?
N4 C44 1.41(2) . ?
N4 C40 1.563(14) . ?
C1 C2 1.434(11) . ?
C2 C7 1.403(10) . ?
C2 C3 1.418(9) . ?
C3 C4 1.406(9) . ?
C4 C5 1.418(9) . ?
C5 C6 1.394(9) . ?
C5 C8 1.467(9) . ?
C6 C7 1.429(9) . ?
C8 C13 1.396(9) . ?
C8 C9 1.408(8) . ?
C9 C10 1.419(9) . ?
C10 C11 1.418(8) . ?
C11 C12 1.411(8) . ?
C11 C14 1.494(8) . ?
C12 C13 1.414(8) . ?
C14 C15 1.348(8) . ?
C14 C29 1.471(9) . ?
C15 C37 1.458(9) . ?
C15 C16 1.458(9) . ?
C16 C21 1.408(8) . ?
C16 C17 1.423(9) . ?
C17 C18 1.421(9) . ?
C18 C19 1.422(9) . ?
C19 C20 1.407(9) . ?
C19 C22 1.500(10) . ?
C20 C21 1.418(8) . ?
C22 C23 1.403(10) . ?
C22 C27 1.413(10) . ?
C23 C24 1.407(12) . ?
C24 C25 1.424(14) . ?
C25 C26 1.401(13) . ?
C25 C28 1.456(15) . ?
C26 C27 1.408(11) . ?
C29 C30 1.395(9) . ?
C29 C34 1.426(8) . ?
C30 C31 1.424(10) . ?
C31 C32 1.437(10) . ?
C32 C33 1.396(10) . ?
C33 C34 1.387(10) . ?
C37 C38 1.424(9) . ?
C37 C42 1.429(9) . ?
C38 C39 1.396(11) . ?
C39 C40 1.414(12) . ?
C40 C41 1.417(12) . ?
C41 C42 1.398(10) . ?
